data_4501958
loop_
_publ_author_name
'Xu, Hai-Bing'
'Li, Jia'
'Zhang, Li-Yi'
'Huang, Xin'
'Li, Bing'
'Chen, Zhong-Ning'

_publ_section_title
;
 Structures and Photophysical Properties of Homo- and Heteronuclear
 Lanthanide(III) Complexes with Bridging 2-Methyl-8-hydroxylquinoline
 (HMq) in the \m-Phenol Mode
;
_journal_issue 9
_journal_name_full 'Crystal Growth &amp; Design'
_journal_page_first 4101
_journal_paper_doi 10.1021/cg100778w
_journal_volume 10
_journal_year 2010
_chemical_formula_sum 'C25 H12 Eu F18 N O7'
_chemical_formula_weight 932.32
_chemical_name_systematic
; 
 ? 
;
_space_group_IT_number 2
_symmetry_cell_setting triclinic
_symmetry_space_group_name_Hall '-P 1'
_symmetry_space_group_name_H-M 'P -1'
_atom_sites_solution_hydrogens geom
_atom_sites_solution_primary direct
_atom_sites_solution_secondary difmap
_audit_creation_method SHELXL-97
_cell_angle_alpha 105.396(2)
_cell_angle_beta 111.867(4)
_cell_angle_gamma 106.23
_cell_formula_units_Z 2
_cell_length_a 12.153(5)
_cell_length_b 12.769(5)
_cell_length_c 12.973(5)
_cell_measurement_reflns_used 4129
_cell_measurement_temperature 293(2)
_cell_measurement_theta_max 27.4797
_cell_measurement_theta_min 2.0557
_cell_volume 1632.3(11)
_computing_structure_refinement 'SHELXL-97 (Sheldrick, 1997)'
_computing_structure_solution 'SHELXS-97 (Sheldrick, 1990)'
_diffrn_ambient_temperature 293(2)
_diffrn_detector_area_resol_mean 13.6612
_diffrn_measured_fraction_theta_full 0.960
_diffrn_measured_fraction_theta_max 0.960
_diffrn_measurement_device_type CCD
_diffrn_measurement_method CCD_Profile_fitting
_diffrn_radiation_monochromator graphite
_diffrn_radiation_source 'fine-focus sealed tube'
_diffrn_radiation_type MoK\a
_diffrn_radiation_wavelength 0.71073
_diffrn_reflns_av_R_equivalents 0.0257
_diffrn_reflns_av_sigmaI/netI 0.0367
_diffrn_reflns_limit_h_max 12
_diffrn_reflns_limit_h_min -15
_diffrn_reflns_limit_k_max 16
_diffrn_reflns_limit_k_min -16
_diffrn_reflns_limit_l_max 16
_diffrn_reflns_limit_l_min -16
_diffrn_reflns_number 13828
_diffrn_reflns_theta_full 27.46
_diffrn_reflns_theta_max 27.46
_diffrn_reflns_theta_min 2.06
_diffrn_standards_number 7175
_exptl_absorpt_coefficient_mu 2.067
_exptl_absorpt_correction_T_max 0.8200
_exptl_absorpt_correction_T_min 0.7896
_exptl_absorpt_correction_type multi-scan
_exptl_crystal_colour green
_exptl_crystal_density_diffrn 1.897
_exptl_crystal_density_method 'not measured'
_exptl_crystal_description Prism
_exptl_crystal_F_000 900
_exptl_crystal_size_max 0.12
_exptl_crystal_size_mid 0.11
_exptl_crystal_size_min 0.10
_refine_diff_density_max 1.395
_refine_diff_density_min -1.189
_refine_diff_density_rms 0.150
_refine_ls_extinction_method none
_refine_ls_goodness_of_fit_ref 1.044
_refine_ls_hydrogen_treatment constr
_refine_ls_matrix_type full
_refine_ls_number_parameters 496
_refine_ls_number_reflns 7175
_refine_ls_number_restraints 57
_refine_ls_restrained_S_all 1.051
_refine_ls_R_factor_all 0.0479
_refine_ls_R_factor_gt 0.0387
_refine_ls_shift/su_max 0.001
_refine_ls_shift/su_mean 0.000
_refine_ls_structure_factor_coef Fsqd
_refine_ls_weighting_details 'calc w=1/[\s^2^(Fo^2^)+(0.0748P)^2^+0.0000P] where P=(Fo^2^+2Fc^2^)/3'
_refine_ls_weighting_scheme calc
_refine_ls_wR_factor_gt 0.1011
_refine_ls_wR_factor_ref 0.1114
_reflns_number_gt 6147
_reflns_number_total 7175
_reflns_threshold_expression >2sigma(I)
_cod_data_source_file cg100778w_si_001.cif
_cod_data_source_block y
_cod_original_cell_volume 1632.4(10)
_cod_original_sg_symbol_H-M P-1
_cod_database_code 4501958

loop_
_symmetry_equiv_pos_as_xyz
'x, y, z'
'-x, -y, -z'

loop_
_atom_site_label
_atom_site_type_symbol
_atom_site_fract_x
_atom_site_fract_y
_atom_site_fract_z
_atom_site_U_iso_or_equiv
_atom_site_adp_type
_atom_site_occupancy
_atom_site_symmetry_multiplicity
_atom_site_calc_flag
_atom_site_refinement_flags
_atom_site_disorder_assembly
_atom_site_disorder_group
Eu1 Eu 0.905467(18) 0.859821(16) 0.842471(16) 0.03906(9) Uani 1 1 d . . .
F1 F 1.1976(9) 0.9990(5) 0.6586(6) 0.191(4) Uani 1 1 d . . .
F2 F 1.0138(7) 0.8756(9) 0.5282(6) 0.184(3) Uani 1 1 d . . .
F3 F 1.1611(7) 0.8240(6) 0.5593(5) 0.155(2) Uani 1 1 d . . .
F4 F 1.2673(6) 0.7135(6) 0.9850(6) 0.149(2) Uani 1 1 d . . .
F5 F 1.2268(7) 0.6156(6) 0.8093(7) 0.158(3) Uani 1 1 d . . .
F6 F 1.0889(6) 0.5703(5) 0.8718(7) 0.151(2) Uani 1 1 d . . .
F7 F 0.735(2) 0.3918(11) 0.4814(14) 0.148(5) Uani 0.50 1 d PDU A 1
F8 F 0.8226(19) 0.5518(13) 0.4654(15) 0.157(6) Uani 0.50 1 d PDU A 1
F9 F 0.6218(16) 0.473(2) 0.4129(12) 0.199(7) Uani 0.50 1 d PDU A 1
F7' F 0.719(2) 0.5533(13) 0.4229(11) 0.167(6) Uani 0.50 1 d PDU A 2
F8' F 0.6359(19) 0.3972(13) 0.4365(13) 0.173(7) Uani 0.50 1 d PDU A 2
F9' F 0.8453(16) 0.480(2) 0.5168(13) 0.196(6) Uani 0.50 1 d PDU A 2
F10 F 0.7506(8) 0.5299(5) 0.9602(5) 0.177(3) Uani 1 1 d . A .
F11 F 0.6190(7) 0.3890(4) 0.7935(5) 0.164(3) Uani 1 1 d . A .
F12 F 0.5804(8) 0.5339(7) 0.8673(8) 0.187(4) Uani 1 1 d . A .
F13 F 0.6107(6) 0.9859(6) 0.9722(6) 0.137(2) Uani 1 1 d . . .
F14 F 0.4609(5) 0.8214(6) 0.8432(6) 0.156(3) Uani 1 1 d . . .
F15 F 0.4716(8) 0.9735(9) 0.8099(8) 0.212(4) Uani 1 1 d . . .
F16 F 0.4863(5) 0.8376(7) 0.4351(5) 0.167(3) Uani 1 1 d . . .
F17 F 0.6571(9) 0.9853(6) 0.4979(5) 0.187(3) Uani 1 1 d . . .
F18 F 0.6449(8) 0.8144(8) 0.4308(4) 0.192(4) Uani 1 1 d . . .
O1 O 1.0431(3) 0.9139(3) 0.7562(3) 0.0528(7) Uani 1 1 d . . .
O2 O 1.0595(4) 0.7755(3) 0.8868(3) 0.0587(8) Uani 1 1 d . . .
O3 O 0.8199(4) 0.6833(3) 0.6569(3) 0.0638(9) Uani 1 1 d . . .
O4 O 0.7826(3) 0.6867(3) 0.8561(3) 0.0547(8) Uani 1 1 d . . .
O5 O 0.7265(3) 0.8918(3) 0.8660(3) 0.0571(8) Uani 1 1 d . . .
O6 O 0.7723(3) 0.8836(3) 0.6699(3) 0.0617(9) Uani 1 1 d . . .
O7 O 1.0093(3) 1.0756(2) 0.9437(2) 0.0395(6) Uani 1 1 d . . .
N1 N 1.1885(4) 1.1880(4) 0.8835(4) 0.0547(9) Uani 1 1 d . . .
C1 C 1.1197(8) 0.8885(7) 0.6150(6) 0.0835(18) Uani 1 1 d . . .
C2 C 1.0946(5) 0.8566(4) 0.7114(4) 0.0553(11) Uani 1 1 d . . .
C3 C 1.1329(5) 0.7711(5) 0.7418(5) 0.0650(13) Uani 1 1 d . . .
H3A H 1.1698 0.7339 0.7014 0.078 Uiso 1 1 calc R . .
C4 C 1.1165(5) 0.7412(5) 0.8314(5) 0.0602(12) Uani 1 1 d . . .
C5 C 1.1706(8) 0.6562(6) 0.8711(8) 0.0872(19) Uani 1 1 d . . .
C6 C 0.7395(9) 0.4990(6) 0.4959(7) 0.111(3) Uani 1 1 d D . .
C7 C 0.7619(6) 0.5739(5) 0.6212(5) 0.0692(14) Uani 1 1 d . A .
C8 C 0.7145(7) 0.5145(5) 0.6811(5) 0.0792(18) Uani 1 1 d . . .
H8A H 0.6731 0.4312 0.6451 0.095 Uiso 1 1 calc R A .
C9 C 0.7269(5) 0.5758(4) 0.7933(5) 0.0609(12) Uani 1 1 d . A .
C10 C 0.6719(9) 0.5025(6) 0.8526(7) 0.094(2) Uani 1 1 d . . .
C11 C 0.5433(8) 0.9235(8) 0.8563(8) 0.092(2) Uani 1 1 d . . .
C12 C 0.6280(5) 0.9010(5) 0.7987(5) 0.0605(12) Uani 1 1 d . . .
C13 C 0.5854(5) 0.8927(5) 0.6810(5) 0.0686(14) Uani 1 1 d . . .
H13A H 0.5044 0.8926 0.6389 0.082 Uiso 1 1 calc R . .
C14 C 0.6622(5) 0.8844(5) 0.6247(4) 0.0613(12) Uani 1 1 d . . .
C15 C 0.6134(8) 0.8802(7) 0.4959(5) 0.090(2) Uani 1 1 d . . .
C16 C 0.9816(4) 1.1416(3) 0.8800(3) 0.0423(9) Uani 1 1 d . . .
C17 C 0.8702(5) 1.1595(4) 0.8474(4) 0.0517(10) Uani 1 1 d . . .
H17A H 0.8107 1.1271 0.8716 0.062 Uiso 1 1 calc R . .
C18 C 0.8431(6) 1.2267(5) 0.7770(5) 0.0672(15) Uani 1 1 d . . .
H18A H 0.7664 1.2375 0.7563 0.081 Uiso 1 1 calc R . .
C19 C 0.9264(6) 1.2749(5) 0.7398(5) 0.0697(15) Uani 1 1 d . . .
H19A H 0.9060 1.3166 0.6920 0.084 Uiso 1 1 calc R . .
C20 C 1.0440(6) 1.2621(4) 0.7732(4) 0.0616(13) Uani 1 1 d . . .
C21 C 1.1411(7) 1.3125(5) 0.7440(5) 0.0754(17) Uani 1 1 d . . .
H21A H 1.1265 1.3552 0.6963 0.090 Uiso 1 1 calc R . .
C22 C 1.2531(8) 1.3008(6) 0.7826(6) 0.0841(19) Uani 1 1 d . . .
H22A H 1.3143 1.3349 0.7607 0.101 Uiso 1 1 calc R . .
C23 C 1.2807(6) 1.2380(5) 0.8556(6) 0.0676(14) Uani 1 1 d . . .
C24 C 1.0720(5) 1.1972(4) 0.8452(4) 0.0484(10) Uani 1 1 d . . .
C25 C 1.4051(8) 1.2285(8) 0.9060(9) 0.107(3) Uani 1 1 d . . .
H25A H 1.4026 1.1811 0.9522 0.160 Uiso 1 1 calc R . .
H25B H 1.4749 1.3071 0.9582 0.160 Uiso 1 1 calc R . .
H25C H 1.4194 1.1909 0.8405 0.160 Uiso 1 1 calc R . .

loop_
_atom_site_aniso_label
_atom_site_aniso_U_11
_atom_site_aniso_U_22
_atom_site_aniso_U_33
_atom_site_aniso_U_23
_atom_site_aniso_U_13
_atom_site_aniso_U_12
Eu1 0.04083(13) 0.03529(12) 0.04159(12) 0.01398(8) 0.02319(9) 0.01410(9)
F1 0.316(9) 0.111(4) 0.178(6) 0.059(4) 0.197(7) 0.025(5)
F2 0.173(6) 0.339(11) 0.113(4) 0.142(6) 0.087(4) 0.133(7)
F3 0.261(7) 0.185(6) 0.151(4) 0.095(4) 0.175(5) 0.137(6)
F4 0.151(5) 0.156(5) 0.154(5) 0.079(4) 0.044(4) 0.112(4)
F5 0.234(7) 0.165(5) 0.241(7) 0.129(5) 0.179(6) 0.170(5)
F6 0.133(4) 0.110(4) 0.278(8) 0.126(5) 0.115(5) 0.077(3)
F7 0.242(14) 0.074(6) 0.118(9) 0.003(6) 0.103(10) 0.066(8)
F8 0.243(13) 0.106(8) 0.115(9) 0.011(6) 0.137(9) 0.027(9)
F9 0.250(13) 0.164(12) 0.075(6) -0.008(9) 0.044(8) 0.048(11)
F7' 0.271(15) 0.114(8) 0.064(6) 0.023(5) 0.084(9) 0.024(10)
F8' 0.260(13) 0.069(7) 0.088(8) -0.014(6) 0.086(9) -0.023(9)
F9' 0.243(13) 0.154(11) 0.162(10) -0.010(9) 0.135(10) 0.068(10)
F10 0.270(8) 0.088(3) 0.083(3) 0.041(3) 0.058(4) -0.010(4)
F11 0.265(7) 0.047(2) 0.127(4) 0.016(2) 0.114(5) -0.013(3)
F12 0.204(7) 0.181(7) 0.259(9) 0.125(7) 0.186(8) 0.057(6)
F13 0.128(4) 0.169(5) 0.149(5) 0.043(4) 0.102(4) 0.080(4)
F14 0.101(4) 0.185(6) 0.185(6) 0.075(5) 0.101(4) 0.020(4)
F15 0.260(8) 0.403(12) 0.261(8) 0.248(9) 0.216(8) 0.290(10)
F16 0.099(4) 0.251(8) 0.083(3) 0.058(4) -0.004(3) 0.060(4)
F17 0.275(9) 0.156(6) 0.094(3) 0.079(4) 0.060(5) 0.059(6)
F18 0.244(8) 0.302(9) 0.063(2) 0.053(4) 0.055(4) 0.204(8)
O1 0.0599(19) 0.0496(17) 0.0624(18) 0.0256(14) 0.0404(16) 0.0239(15)
O2 0.068(2) 0.069(2) 0.0643(19) 0.0347(17) 0.0416(18) 0.0427(18)
O3 0.078(2) 0.0464(18) 0.0577(19) 0.0142(15) 0.0387(18) 0.0124(17)
O4 0.0595(19) 0.0382(15) 0.0544(17) 0.0123(13) 0.0309(15) 0.0068(14)
O5 0.0532(19) 0.064(2) 0.070(2) 0.0347(17) 0.0369(17) 0.0295(16)
O6 0.061(2) 0.075(2) 0.0503(17) 0.0236(16) 0.0254(16) 0.0341(18)
O7 0.0440(15) 0.0341(13) 0.0436(13) 0.0184(11) 0.0232(12) 0.0156(11)
N1 0.057(2) 0.048(2) 0.062(2) 0.0233(18) 0.035(2) 0.0171(18)
C1 0.104(5) 0.102(5) 0.072(4) 0.039(3) 0.064(4) 0.047(4)
C2 0.054(3) 0.058(3) 0.052(2) 0.016(2) 0.033(2) 0.017(2)
C3 0.070(3) 0.068(3) 0.075(3) 0.022(3) 0.050(3) 0.038(3)
C4 0.058(3) 0.058(3) 0.071(3) 0.025(2) 0.034(3) 0.030(2)
C5 0.094(5) 0.077(4) 0.126(6) 0.052(4) 0.064(5) 0.059(4)
C6 0.148(8) 0.068(5) 0.079(5) -0.004(4) 0.063(6) 0.016(5)
C7 0.084(4) 0.056(3) 0.053(3) 0.011(2) 0.035(3) 0.017(3)
C8 0.106(5) 0.038(2) 0.069(3) 0.009(2) 0.047(3) 0.004(3)
C9 0.065(3) 0.047(3) 0.056(3) 0.019(2) 0.026(2) 0.011(2)
C10 0.117(6) 0.053(3) 0.082(4) 0.018(3) 0.057(4) -0.004(3)
C11 0.081(5) 0.128(7) 0.116(6) 0.067(5) 0.066(5) 0.066(5)
C12 0.046(3) 0.060(3) 0.084(3) 0.032(3) 0.038(3) 0.023(2)
C13 0.047(3) 0.081(4) 0.071(3) 0.033(3) 0.020(2) 0.028(3)
C14 0.058(3) 0.055(3) 0.049(2) 0.013(2) 0.015(2) 0.018(2)
C15 0.103(5) 0.101(5) 0.046(3) 0.021(3) 0.013(3) 0.057(4)
C16 0.049(2) 0.0341(18) 0.0372(18) 0.0126(15) 0.0181(17) 0.0141(17)
C17 0.052(3) 0.048(2) 0.054(2) 0.023(2) 0.023(2) 0.021(2)
C18 0.067(3) 0.053(3) 0.064(3) 0.025(2) 0.011(3) 0.029(2)
C19 0.086(4) 0.059(3) 0.060(3) 0.034(2) 0.025(3) 0.032(3)
C20 0.086(4) 0.046(2) 0.048(2) 0.024(2) 0.031(2) 0.019(2)
C21 0.105(5) 0.065(3) 0.062(3) 0.040(3) 0.047(3) 0.022(3)
C22 0.105(5) 0.073(4) 0.095(4) 0.046(3) 0.072(4) 0.024(4)
C23 0.078(4) 0.066(3) 0.078(3) 0.034(3) 0.057(3) 0.025(3)
C24 0.063(3) 0.038(2) 0.0390(19) 0.0152(16) 0.0245(19) 0.0162(19)
C25 0.105(6) 0.124(7) 0.156(8) 0.089(6) 0.096(6) 0.059(5)

loop_
_atom_type_symbol
_atom_type_description
_atom_type_scat_dispersion_real
_atom_type_scat_dispersion_imag
_atom_type_scat_source
C C 0.0033 0.0016 'International Tables Vol C Tables 4.2.6.8 and 6.1.1.4'
H H 0.0000 0.0000 'International Tables Vol C Tables 4.2.6.8 and 6.1.1.4'
N N 0.0061 0.0033 'International Tables Vol C Tables 4.2.6.8 and 6.1.1.4'
O O 0.0106 0.0060 'International Tables Vol C Tables 4.2.6.8 and 6.1.1.4'
F F 0.0171 0.0103 'International Tables Vol C Tables 4.2.6.8 and 6.1.1.4'
Eu Eu -0.1578 3.6682 'International Tables Vol C Tables 4.2.6.8 and 6.1.1.4'

loop_
_geom_angle_atom_site_label_1
_geom_angle_atom_site_label_2
_geom_angle_atom_site_label_3
_geom_angle
_geom_angle_site_symmetry_1
_geom_angle_site_symmetry_3
O7 Eu1 O2 79.39(10) 2_777 .
O7 Eu1 O6 143.79(11) 2_777 .
O2 Eu1 O6 136.01(12) . .
O7 Eu1 O1 121.46(11) 2_777 .
O2 Eu1 O1 70.60(12) . .
O6 Eu1 O1 75.69(12) . .
O7 Eu1 O4 78.06(10) 2_777 .
O2 Eu1 O4 80.07(13) . .
O6 Eu1 O4 110.53(13) . .
O1 Eu1 O4 139.36(11) . .
O7 Eu1 O7 69.44(10) 2_777 .
O2 Eu1 O7 111.95(12) . .
O6 Eu1 O7 86.30(11) . .
O1 Eu1 O7 76.94(10) . .
O4 Eu1 O7 141.80(10) . .
O7 Eu1 O3 141.91(11) 2_777 .
O2 Eu1 O3 74.74(13) . .
O6 Eu1 O3 69.84(13) . .
O1 Eu1 O3 75.10(11) . .
O4 Eu1 O3 70.37(11) . .
O7 Eu1 O3 146.85(11) . .
O7 Eu1 O5 79.25(11) 2_777 .
O2 Eu1 O5 148.48(12) . .
O6 Eu1 O5 70.63(12) . .
O1 Eu1 O5 140.85(11) . .
O4 Eu1 O5 73.02(12) . .
O7 Eu1 O5 81.50(11) . .
O3 Eu1 O5 110.12(13) . .
O7 Eu1 Eu1 35.06(6) 2_777 2_777
O2 Eu1 Eu1 96.79(9) . 2_777
O6 Eu1 Eu1 116.55(9) . 2_777
O1 Eu1 Eu1 100.14(8) . 2_777
O4 Eu1 Eu1 110.94(8) . 2_777
O7 Eu1 Eu1 34.38(6) . 2_777
O3 Eu1 Eu1 171.23(9) . 2_777
O5 Eu1 Eu1 78.28(9) . 2_777
C2 O1 Eu1 130.1(3) . .
C4 O2 Eu1 132.6(3) . .
C7 O3 Eu1 136.2(3) . .
C9 O4 Eu1 136.5(3) . .
C12 O5 Eu1 133.9(3) . .
C14 O6 Eu1 137.2(3) . .
C16 O7 Eu1 126.1(2) . 2_777
C16 O7 Eu1 120.1(2) . .
Eu1 O7 Eu1 110.56(10) 2_777 .
C23 N1 C24 123.0(5) . .
F1 C1 F3 108.9(7) . .
F1 C1 F2 104.9(8) . .
F3 C1 F2 103.5(7) . .
F1 C1 C2 111.5(5) . .
F3 C1 C2 116.0(6) . .
F2 C1 C2 111.2(6) . .
O1 C2 C3 127.6(5) . .
O1 C2 C1 114.4(5) . .
C3 C2 C1 117.9(5) . .
C4 C3 C2 120.6(4) . .
O2 C4 C3 127.4(5) . .
O2 C4 C5 113.2(5) . .
C3 C4 C5 119.5(5) . .
F6 C5 F4 104.7(7) . .
F6 C5 F5 110.3(6) . .
F4 C5 F5 103.0(7) . .
F6 C5 C4 114.0(6) . .
F4 C5 C4 110.3(6) . .
F5 C5 C4 113.5(6) . .
F8 C6 F8' 132.0(11) . .
F8 C6 F7' 53.9(11) . .
F8' C6 F7' 103.7(13) . .
F8 C6 F9 108.1(14) . .
F8' C6 F9 51.0(11) . .
F7' C6 F9 57.8(12) . .
F8 C6 F7 109.0(13) . .
F8' C6 F7 52.4(10) . .
F7' C6 F7 133.8(10) . .
F9 C6 F7 101.5(12) . .
F8 C6 F9' 59.8(11) . .
F8' C6 F9' 109.9(14) . .
F7' C6 F9' 112.3(14) . .
F9 C6 F9' 144.9(11) . .
F7 C6 F9' 59.2(11) . .
F8 C6 C7 114.0(7) . .
F8' C6 C7 113.9(9) . .
F7' C6 C7 111.8(8) . .
F9 C6 C7 109.3(9) . .
F7 C6 C7 114.1(8) . .
F9' C6 C7 105.5(9) . .
O3 C7 C8 127.1(5) . .
O3 C7 C6 114.8(5) . .
C8 C7 C6 118.1(5) . .
C7 C8 C9 121.8(5) . .
O4 C9 C8 127.6(5) . .
O4 C9 C10 114.4(5) . .
C8 C9 C10 118.0(5) . .
F10 C10 F11 109.4(8) . .
F10 C10 F12 100.8(8) . .
F11 C10 F12 107.3(8) . .
F10 C10 C9 113.9(6) . .
F11 C10 C9 116.1(6) . .
F12 C10 C9 107.9(7) . .
F13 C11 F15 108.3(8) . .
F13 C11 F14 104.4(7) . .
F15 C11 F14 105.5(7) . .
F13 C11 C12 112.5(6) . .
F15 C11 C12 114.6(6) . .
F14 C11 C12 110.8(7) . .
O5 C12 C13 129.4(5) . .
O5 C12 C11 114.4(5) . .
C13 C12 C11 116.3(5) . .
C12 C13 C14 120.7(5) . .
O6 C14 C13 126.7(5) . .
O6 C14 C15 114.3(5) . .
C13 C14 C15 118.9(5) . .
F18 C15 F17 107.7(9) . .
F18 C15 F16 105.6(7) . .
F17 C15 F16 105.7(7) . .
F18 C15 C14 113.1(6) . .
F17 C15 C14 111.9(6) . .
F16 C15 C14 112.4(7) . .
O7 C16 C17 123.4(4) . .
O7 C16 C24 119.5(4) . .
C17 C16 C24 117.1(4) . .
C16 C17 C18 121.4(5) . .
C19 C18 C17 121.2(5) . .
C18 C19 C20 119.9(5) . .
C19 C20 C21 125.1(5) . .
C19 C20 C24 118.8(5) . .
C21 C20 C24 116.1(6) . .
C22 C21 C20 122.1(5) . .
C21 C22 C23 121.2(5) . .
N1 C23 C22 117.6(6) . .
N1 C23 C25 119.0(5) . .
C22 C23 C25 123.3(6) . .
N1 C24 C20 119.9(5) . .
N1 C24 C16 118.7(4) . .
C20 C24 C16 121.4(5) . .

loop_
_geom_bond_atom_site_label_1
_geom_bond_atom_site_label_2
_geom_bond_distance
_geom_bond_site_symmetry_2
Eu1 O7 2.370(3) 2_777
Eu1 O2 2.376(3) .
Eu1 O6 2.380(3) .
Eu1 O1 2.385(3) .
Eu1 O4 2.389(3) .
Eu1 O7 2.411(3) .
Eu1 O3 2.429(3) .
Eu1 O5 2.433(3) .
Eu1 Eu1 3.9292(11) 2_777
F1 C1 1.280(9) .
F2 C1 1.286(9) .
F3 C1 1.281(8) .
F4 C5 1.323(10) .
F5 C5 1.328(8) .
F6 C5 1.261(8) .
F7 C6 1.314(9) .
F8 C6 1.300(9) .
F9 C6 1.308(9) .
F7' C6 1.307(9) .
F8' C6 1.304(9) .
F9' C6 1.321(9) .
F10 C10 1.243(10) .
F11 C10 1.274(7) .
F12 C10 1.341(11) .
F13 C11 1.283(10) .
F14 C11 1.326(10) .
F15 C11 1.286(9) .
F16 C15 1.304(9) .
F17 C15 1.286(10) .
F18 C15 1.269(9) .
O1 C2 1.252(6) .
O2 C4 1.250(6) .
O3 C7 1.235(6) .
O4 C9 1.253(6) .
O5 C12 1.250(6) .
O6 C14 1.249(6) .
O7 C16 1.352(5) .
O7 Eu1 2.370(3) 2_777
N1 C23 1.348(7) .
N1 C24 1.366(7) .
C1 C2 1.519(8) .
C2 C3 1.393(7) .
C3 C4 1.379(8) .
C4 C5 1.523(8) .
C6 C7 1.527(8) .
C7 C8 1.383(8) .
C8 C9 1.385(8) .
C9 C10 1.526(8) .
C11 C12 1.525(8) .
C12 C13 1.380(8) .
C13 C14 1.393(8) .
C14 C15 1.531(8) .
C16 C17 1.364(6) .
C16 C24 1.421(6) .
C17 C18 1.425(7) .
C18 C19 1.345(9) .
C19 C20 1.401(8) .
C20 C21 1.410(8) .
C20 C24 1.417(6) .
C21 C22 1.331(10) .
C22 C23 1.404(9) .
C23 C25 1.462(10) .
